data_2232757
loop_
_publ_author_name
'Li, Tuanjie'
'Zhang, Honghong'

_publ_section_title
;
 4-(4-Bromophenyl)-3-methyl-1-phenyl-6,7-dihydro-1<i>H</i>-pyrazolo[3,4-<i>b</i>]thieno[2,3-<i>e</i>]pyridine
 5,5-dioxide
;
_journal_coeditor_code HG5128
_journal_issue 12
_journal_name_full 'Acta Crystallographica Section E'
_journal_page_first o3166
_journal_paper_doi 10.1107/S1600536811045697
_journal_volume 67
_journal_year 2011
_chemical_formula_iupac 'C21 H16 Br N3 O2 S'
_chemical_formula_moiety 'C21 H16 Br N3 O2 S'
_chemical_formula_sum 'C21 H16 Br N3 O2 S'
_chemical_formula_weight 454.34
_chemical_name_systematic
;
4-(4-Bromophenyl)-3-methyl-1-phenyl-6,7-dihydro-1<i>H</i>-
pyrazolo[3,4-<i>b</i>]thieno[2,3-<i>e</i>]pyridine 5,5-dioxide
;
_space_group_IT_number 2
_symmetry_cell_setting triclinic
_symmetry_space_group_name_Hall '-P 1'
_symmetry_space_group_name_H-M 'P -1'
_atom_sites_solution_hydrogens geom
_atom_sites_solution_primary direct
_atom_sites_solution_secondary difmap
_audit_creation_method SHELXL-97
_cell_angle_alpha 108.6420(10)
_cell_angle_beta 102.000(4)
_cell_angle_gamma 107.346(3)
_cell_formula_units_Z 2
_cell_length_a 9.881(3)
_cell_length_b 9.904(3)
_cell_length_c 11.333(4)
_cell_measurement_reflns_used 3340
_cell_measurement_temperature 113(2)
_cell_measurement_theta_max 27.9
_cell_measurement_theta_min 2.0
_cell_volume 945.0(5)
_computing_cell_refinement 'CrystalClear (Rigaku/MSC, 2002)'
_computing_data_collection 'CrystalClear (Rigaku/MSC, 2002)'
_computing_data_reduction 'CrystalClear (Rigaku/MSC, 2002)'
_computing_molecular_graphics 'SHELXTL (Sheldrick, 2008)'
_computing_publication_material 'SHELXTL (Sheldrick, 2008)'
_computing_structure_refinement 'SHELXL97 (Sheldrick, 2008)'
_computing_structure_solution 'SHELXS97 (Sheldrick, 2008)'
_diffrn_ambient_temperature 113(2)
_diffrn_detector_area_resol_mean 14.63
_diffrn_measured_fraction_theta_full 0.988
_diffrn_measured_fraction_theta_max 0.988
_diffrn_measurement_device_type 'Rigaku Saturn CCD area-detector'
_diffrn_measurement_method '\w and \f scans'
_diffrn_radiation_monochromator multilayer
_diffrn_radiation_source 'rotating anode'
_diffrn_radiation_type MoK\a
_diffrn_radiation_wavelength 0.71073
_diffrn_reflns_av_R_equivalents 0.0411
_diffrn_reflns_av_sigmaI/netI 0.0727
_diffrn_reflns_limit_h_max 12
_diffrn_reflns_limit_h_min -11
_diffrn_reflns_limit_k_max 13
_diffrn_reflns_limit_k_min -13
_diffrn_reflns_limit_l_max 14
_diffrn_reflns_limit_l_min -14
_diffrn_reflns_number 10810
_diffrn_reflns_theta_full 27.87
_diffrn_reflns_theta_max 27.87
_diffrn_reflns_theta_min 2.01
_diffrn_standards_decay_% 0
_diffrn_standards_interval_count 0
_diffrn_standards_interval_time 0
_diffrn_standards_number 0
_exptl_absorpt_coefficient_mu 2.308
_exptl_absorpt_correction_T_max 0.7090
_exptl_absorpt_correction_T_min 0.6073
_exptl_absorpt_correction_type multi-scan
_exptl_absorpt_process_details '(CrystalClear; Rigaku/MSC, 2002)'
_exptl_crystal_colour Colorless
_exptl_crystal_density_diffrn 1.597
_exptl_crystal_density_method 'not measured'
_exptl_crystal_description Prism
_exptl_crystal_F_000 460
_exptl_crystal_size_max 0.24
_exptl_crystal_size_mid 0.22
_exptl_crystal_size_min 0.16
_refine_diff_density_max 1.137
_refine_diff_density_min -0.584
_refine_ls_extinction_method none
_refine_ls_goodness_of_fit_ref 0.983
_refine_ls_hydrogen_treatment constr
_refine_ls_matrix_type full
_refine_ls_number_parameters 254
_refine_ls_number_reflns 4429
_refine_ls_number_restraints 0
_refine_ls_restrained_S_all 0.983
_refine_ls_R_factor_all 0.0557
_refine_ls_R_factor_gt 0.0364
_refine_ls_shift/su_max 0.001
_refine_ls_shift/su_mean 0.000
_refine_ls_structure_factor_coef Fsqd
_refine_ls_weighting_details 'calc w=1/[\s^2^(Fo^2^)+(0.0437P)^2^] where P=(Fo^2^+2Fc^2^)/3'
_refine_ls_weighting_scheme calc
_refine_ls_wR_factor_gt 0.0918
_refine_ls_wR_factor_ref 0.0961
_reflns_number_gt 2695
_reflns_number_total 4429
_reflns_threshold_expression I>2sigma(I)
_cod_data_source_file hg5128.cif
_cod_data_source_block I
_cod_original_cell_volume 945.1(5)
_cod_database_code 2232757
_cod_database_fobs_code 2232757

loop_
_symmetry_equiv_pos_as_xyz
'x, y, z'
'-x, -y, -z'

loop_
_atom_site_type_symbol
_atom_site_label
_atom_site_fract_x
_atom_site_fract_y
_atom_site_fract_z
_atom_site_U_iso_or_equiv
_atom_site_adp_type
_atom_site_calc_flag
_atom_site_refinement_flags
_atom_site_occupancy
_atom_site_symmetry_multiplicity
Br Br1 1.02598(4) 0.80211(4) 1.16776(3) 0.04812(13) Uani d . 1 1
S S1 0.45768(7) 0.09317(7) 0.71274(6) 0.02120(15) Uani d . 1 1
O O1 0.4863(2) 0.1482(2) 0.85218(18) 0.0380(5) Uani d . 1 1
O O2 0.5755(2) 0.0686(2) 0.6663(2) 0.0372(5) Uani d . 1 1
N N1 0.1738(2) 0.1677(2) 0.4704(2) 0.0220(5) Uani d . 1 1
N N2 0.1926(2) 0.4054(2) 0.4460(2) 0.0233(5) Uani d . 1 1
N N3 0.2917(2) 0.5588(2) 0.5057(2) 0.0240(5) Uani d . 1 1
C C1 0.5936(3) 0.4707(3) 0.8034(2) 0.0190(5) Uani d . 1 1
C C2 0.7289(3) 0.4526(3) 0.8108(2) 0.0204(5) Uani d . 1 1
H H2 0.7331 0.3712 0.7411 0.025 Uiso calc R 1 1
C C3 0.8563(3) 0.5509(3) 0.9177(2) 0.0243(6) Uani d . 1 1
H H3 0.9490 0.5395 0.9206 0.029 Uiso calc R 1 1
C C4 0.8497(3) 0.6665(3) 1.0212(2) 0.0273(6) Uani d . 1 1
C C5 0.7152(3) 0.6852(3) 1.0175(3) 0.0318(7) Uani d . 1 1
H H5 0.7111 0.7644 1.0892 0.038 Uiso calc R 1 1
C C6 0.5877(3) 0.5877(3) 0.9089(3) 0.0270(6) Uani d . 1 1
H H6 0.4954 0.6001 0.9057 0.032 Uiso calc R 1 1
C C7 0.4559(3) 0.3682(3) 0.6872(2) 0.0193(5) Uani d . 1 1
C C8 0.3902(3) 0.2086(3) 0.6455(2) 0.0183(5) Uani d . 1 1
C C9 0.2875(3) -0.0719(3) 0.6279(3) 0.0416(8) Uani d . 1 1
H H9A 0.3088 -0.1659 0.5938 0.050 Uiso calc R 1 1
H H9B 0.2307 -0.0839 0.6888 0.050 Uiso calc R 1 1
C C10 0.1963(3) -0.0532(3) 0.5156(3) 0.0291(6) Uani d . 1 1
H H10A 0.2062 -0.1134 0.4316 0.035 Uiso calc R 1 1
H H10B 0.0887 -0.0919 0.5076 0.035 Uiso calc R 1 1
C C11 0.2532(3) 0.1152(3) 0.5425(2) 0.0210(5) Uani d . 1 1
C C12 0.2421(3) 0.3213(3) 0.5059(2) 0.0205(5) Uani d . 1 1
C C13 0.3777(3) 0.4255(3) 0.6098(2) 0.0206(5) Uani d . 1 1
C C14 0.4020(3) 0.5728(3) 0.6035(2) 0.0214(5) Uani d . 1 1
C C15 0.5315(3) 0.7246(3) 0.6841(3) 0.0267(6) Uani d . 1 1
H H15A 0.5434 0.7867 0.6320 0.040 Uiso calc R 1 1
H H15B 0.6236 0.7069 0.7099 0.040 Uiso calc R 1 1
H H15C 0.5127 0.7800 0.7636 0.040 Uiso calc R 1 1
C C16 0.0596(3) 0.3565(3) 0.3378(3) 0.0260(6) Uani d . 1 1
C C17 -0.0100(3) 0.4602(4) 0.3356(3) 0.0310(7) Uani d . 1 1
H H17 0.0300 0.5609 0.4049 0.037 Uiso calc R 1 1
C C18 -0.1381(3) 0.4129(4) 0.2301(3) 0.0393(8) Uani d . 1 1
H H18 -0.1857 0.4828 0.2273 0.047 Uiso calc R 1 1
C C19 -0.1981(3) 0.2683(4) 0.1296(3) 0.0446(8) Uani d . 1 1
H H19 -0.2872 0.2380 0.0589 0.054 Uiso calc R 1 1
C C20 -0.1277(3) 0.1653(4) 0.1315(3) 0.0433(8) Uani d . 1 1
H H20 -0.1680 0.0651 0.0616 0.052 Uiso calc R 1 1
C C21 0.0016(3) 0.2105(3) 0.2362(3) 0.0337(7) Uani d . 1 1
H H21 0.0502 0.1412 0.2379 0.040 Uiso calc R 1 1

loop_
_atom_site_aniso_label
_atom_site_aniso_U_11
_atom_site_aniso_U_22
_atom_site_aniso_U_33
_atom_site_aniso_U_12
_atom_site_aniso_U_13
_atom_site_aniso_U_23
Br1 0.0535(2) 0.02996(18) 0.02916(18) 0.00753(16) -0.01463(14) -0.00030(13)
S1 0.0202(3) 0.0170(3) 0.0251(3) 0.0074(3) 0.0038(3) 0.0093(3)
O1 0.0592(14) 0.0385(12) 0.0241(10) 0.0289(11) 0.0091(10) 0.0163(9)
O2 0.0347(12) 0.0336(12) 0.0642(15) 0.0229(10) 0.0272(11) 0.0300(11)
N1 0.0198(12) 0.0196(11) 0.0260(12) 0.0070(9) 0.0047(9) 0.0112(9)
N2 0.0201(12) 0.0233(12) 0.0277(12) 0.0089(10) 0.0036(9) 0.0141(10)
N3 0.0222(12) 0.0209(12) 0.0294(12) 0.0080(10) 0.0067(10) 0.0124(10)
C1 0.0213(14) 0.0160(12) 0.0218(13) 0.0071(11) 0.0065(10) 0.0109(10)
C2 0.0237(14) 0.0172(13) 0.0193(13) 0.0087(11) 0.0046(10) 0.0072(10)
C3 0.0228(14) 0.0219(14) 0.0245(14) 0.0077(12) 0.0018(11) 0.0097(11)
C4 0.0302(16) 0.0198(14) 0.0196(13) 0.0047(12) -0.0028(11) 0.0048(11)
C5 0.0472(19) 0.0215(14) 0.0224(14) 0.0138(14) 0.0121(13) 0.0032(11)
C6 0.0306(16) 0.0253(14) 0.0293(15) 0.0153(13) 0.0128(12) 0.0107(12)
C7 0.0173(13) 0.0190(13) 0.0225(13) 0.0085(11) 0.0061(10) 0.0086(11)
C8 0.0186(13) 0.0196(13) 0.0192(12) 0.0092(11) 0.0063(10) 0.0095(10)
C9 0.0330(18) 0.0248(16) 0.053(2) 0.0000(14) -0.0055(14) 0.0215(15)
C10 0.0248(15) 0.0203(14) 0.0343(16) 0.0050(12) 0.0011(12) 0.0109(12)
C11 0.0201(14) 0.0207(13) 0.0234(13) 0.0081(11) 0.0084(11) 0.0096(11)
C12 0.0168(13) 0.0219(13) 0.0272(14) 0.0092(11) 0.0075(11) 0.0136(11)
C13 0.0204(14) 0.0187(13) 0.0228(13) 0.0078(11) 0.0060(11) 0.0094(11)
C14 0.0221(14) 0.0201(13) 0.0257(14) 0.0103(12) 0.0097(11) 0.0108(11)
C15 0.0272(15) 0.0189(13) 0.0321(15) 0.0081(12) 0.0050(12) 0.0122(12)
C16 0.0170(14) 0.0354(16) 0.0294(15) 0.0070(12) 0.0064(11) 0.0218(13)
C17 0.0300(17) 0.0483(19) 0.0311(15) 0.0235(15) 0.0155(13) 0.0253(14)
C18 0.0275(17) 0.069(2) 0.0427(19) 0.0285(18) 0.0170(15) 0.0368(18)
C19 0.0242(17) 0.067(2) 0.0415(19) 0.0077(16) -0.0007(13) 0.0368(18)
C20 0.0358(18) 0.046(2) 0.0355(17) 0.0008(16) -0.0005(14) 0.0236(16)
C21 0.0294(16) 0.0334(17) 0.0348(16) 0.0070(14) 0.0014(13) 0.0205(14)

loop_
_atom_type_symbol
_atom_type_description
_atom_type_scat_dispersion_real
_atom_type_scat_dispersion_imag
_atom_type_scat_source
C C 0.0033 0.0016 'International Tables Vol C Tables 4.2.6.8 and 6.1.1.4'
H H 0.0000 0.0000 'International Tables Vol C Tables 4.2.6.8 and 6.1.1.4'
N N 0.0061 0.0033 'International Tables Vol C Tables 4.2.6.8 and 6.1.1.4'
O O 0.0106 0.0060 'International Tables Vol C Tables 4.2.6.8 and 6.1.1.4'
S S 0.1246 0.1234 'International Tables Vol C Tables 4.2.6.8 and 6.1.1.4'
Br Br -0.2901 2.4595 'International Tables Vol C Tables 4.2.6.8 and 6.1.1.4'

loop_
_geom_angle_atom_site_label_1
_geom_angle_atom_site_label_2
_geom_angle_atom_site_label_3
_geom_angle
O2 S1 O1 117.48(13)
O2 S1 C9 111.19(15)
O1 S1 C9 110.26(14)
O2 S1 C8 109.80(11)
O1 S1 C8 111.74(11)
C9 S1 C8 93.92(13)
C11 N1 C12 112.6(2)
C12 N2 N3 110.6(2)
C12 N2 C16 129.5(2)
N3 N2 C16 119.9(2)
C14 N3 N2 107.4(2)
C2 C1 C6 119.0(2)
C2 C1 C7 121.4(2)
C6 C1 C7 119.5(2)
C3 C2 C1 120.7(2)
C3 C2 H2 119.6
C1 C2 H2 119.6
C2 C3 C4 119.8(2)
C2 C3 H3 120.1
C4 C3 H3 120.1
C3 C4 C5 120.6(2)
C3 C4 Br1 119.6(2)
C5 C4 Br1 119.8(2)
C6 C5 C4 119.5(2)
C6 C5 H5 120.3
C4 C5 H5 120.3
C5 C6 C1 120.3(2)
C5 C6 H6 119.9
C1 C6 H6 119.9
C8 C7 C13 113.7(2)
C8 C7 C1 123.8(2)
C13 C7 C1 122.5(2)
C7 C8 C11 122.9(2)
C7 C8 S1 127.27(19)
C11 C8 S1 109.75(18)
C10 C9 S1 108.94(19)
C10 C9 H9A 109.9
S1 C9 H9A 109.9
C10 C9 H9B 109.9
S1 C9 H9B 109.9
H9A C9 H9B 108.3
C11 C10 C9 108.2(2)
C11 C10 H10A 110.1
C9 C10 H10A 110.1
C11 C10 H10B 110.1
C9 C10 H10B 110.1
H10A C10 H10B 108.4
N1 C11 C8 124.4(2)
N1 C11 C10 120.2(2)
C8 C11 C10 115.4(2)
N1 C12 N2 125.9(2)
N1 C12 C13 127.2(2)
N2 C12 C13 106.9(2)
C7 C13 C12 119.0(2)
C7 C13 C14 136.0(2)
C12 C13 C14 104.9(2)
N3 C14 C13 110.2(2)
N3 C14 C15 120.5(2)
C13 C14 C15 129.3(2)
C14 C15 H15A 109.5
C14 C15 H15B 109.5
H15A C15 H15B 109.5
C14 C15 H15C 109.5
H15A C15 H15C 109.5
H15B C15 H15C 109.5
C21 C16 C17 120.6(3)
C21 C16 N2 120.8(2)
C17 C16 N2 118.6(3)
C18 C17 C16 118.5(3)
C18 C17 H17 120.8
C16 C17 H17 120.8
C19 C18 C17 121.8(3)
C19 C18 H18 119.1
C17 C18 H18 119.1
C18 C19 C20 119.7(3)
C18 C19 H19 120.2
C20 C19 H19 120.2
C21 C20 C19 119.6(3)
C21 C20 H20 120.2
C19 C20 H20 120.2
C16 C21 C20 119.9(3)
C16 C21 H21 120.1
C20 C21 H21 120.1

loop_
_geom_bond_atom_site_label_1
_geom_bond_atom_site_label_2
_geom_bond_distance
Br1 C4 1.890(3)
S1 O2 1.4261(19)
S1 O1 1.4304(19)
S1 C9 1.763(3)
S1 C8 1.770(2)
N1 C11 1.342(3)
N1 C12 1.347(3)
N2 C12 1.364(3)
N2 N3 1.381(3)
N2 C16 1.427(3)
N3 C14 1.322(3)
C1 C2 1.390(3)
C1 C6 1.400(3)
C1 C7 1.481(3)
C2 C3 1.372(3)
C2 H2 0.9500
C3 C4 1.381(4)
C3 H3 0.9500
C4 C5 1.389(4)
C5 C6 1.380(4)
C5 H5 0.9500
C6 H6 0.9500
C7 C8 1.388(3)
C7 C13 1.409(3)
C8 C11 1.399(3)
C9 C10 1.497(4)
C9 H9A 0.9900
C9 H9B 0.9900
C10 C11 1.495(4)
C10 H10A 0.9900
C10 H10B 0.9900
C12 C13 1.411(3)
C13 C14 1.434(3)
C14 C15 1.490(3)
C15 H15A 0.9800
C15 H15B 0.9800
C15 H15C 0.9800
C16 C21 1.383(4)
C16 C17 1.400(4)
C17 C18 1.382(4)
C17 H17 0.9500
C18 C19 1.367(5)
C18 H18 0.9500
C19 C20 1.399(4)
C19 H19 0.9500
C20 C21 1.389(4)
C20 H20 0.9500
C21 H21 0.9500

loop_
_geom_hbond_atom_site_label_D
_geom_hbond_atom_site_label_H
_geom_hbond_atom_site_label_A
_geom_hbond_site_symmetry_A
_geom_hbond_distance_DH
_geom_hbond_distance_HA
_geom_hbond_distance_DA
_geom_hbond_angle_DHA
C3 H3 Cg 2_666 0.95 2.84 3.235(3) 106.0
C5 H5 O1 2_667 0.95 2.48 3.239(3) 136.4
C19 H19 O1 1_454 0.95 2.57 3.514(4) 174.3
C21 H21 N1 . 0.95 2.56 3.065(3) 113.8

loop_
_geom_torsion_atom_site_label_1
_geom_torsion_atom_site_label_2
_geom_torsion_atom_site_label_3
_geom_torsion_atom_site_label_4
_geom_torsion
C12 N2 N3 C14 -0.8(3)
C16 N2 N3 C14 178.7(2)
C6 C1 C2 C3 -2.2(4)
C7 C1 C2 C3 178.4(2)
C1 C2 C3 C4 1.9(4)
C2 C3 C4 C5 -0.6(4)
C2 C3 C4 Br1 -179.70(18)
C3 C4 C5 C6 -0.4(4)
Br1 C4 C5 C6 178.66(19)
C4 C5 C6 C1 0.1(4)
C2 C1 C6 C5 1.1(4)
C7 C1 C6 C5 -179.5(2)
C2 C1 C7 C8 59.7(3)
C6 C1 C7 C8 -119.7(3)
C2 C1 C7 C13 -121.5(3)
C6 C1 C7 C13 59.2(3)
C13 C7 C8 C11 -4.6(3)
C1 C7 C8 C11 174.4(2)
C13 C7 C8 S1 177.58(18)
C1 C7 C8 S1 -3.5(3)
O2 S1 C8 C7 -78.9(2)
O1 S1 C8 C7 53.3(2)
C9 S1 C8 C7 166.9(2)
O2 S1 C8 C11 103.01(19)
O1 S1 C8 C11 -124.82(18)
C9 S1 C8 C11 -11.2(2)
O2 S1 C9 C10 -95.0(2)
O1 S1 C9 C10 132.9(2)
C8 S1 C9 C10 18.0(2)
S1 C9 C10 C11 -19.6(3)
C12 N1 C11 C8 1.4(3)
C12 N1 C11 C10 -178.9(2)
C7 C8 C11 N1 2.5(4)
S1 C8 C11 N1 -179.29(19)
C7 C8 C11 C10 -177.2(2)
S1 C8 C11 C10 1.0(3)
C9 C10 C11 N1 -167.5(2)
C9 C10 C11 C8 12.2(3)
C11 N1 C12 N2 176.3(2)
C11 N1 C12 C13 -3.1(3)
N3 N2 C12 N1 -178.5(2)
C16 N2 C12 N1 2.0(4)
N3 N2 C12 C13 0.9(3)
C16 N2 C12 C13 -178.5(2)
C8 C7 C13 C12 3.0(3)
C1 C7 C13 C12 -176.0(2)
C8 C7 C13 C14 -174.1(3)
C1 C7 C13 C14 7.0(4)
N1 C12 C13 C7 0.9(4)
N2 C12 C13 C7 -178.6(2)
N1 C12 C13 C14 178.8(2)
N2 C12 C13 C14 -0.7(3)
N2 N3 C14 C13 0.3(3)
N2 N3 C14 C15 177.3(2)
C7 C13 C14 N3 177.6(3)
C12 C13 C14 N3 0.2(3)
C7 C13 C14 C15 0.9(5)
C12 C13 C14 C15 -176.5(2)
C12 N2 C16 C21 -34.4(4)
N3 N2 C16 C21 146.2(2)
C12 N2 C16 C17 146.6(2)
N3 N2 C16 C17 -32.9(3)
C21 C16 C17 C18 0.4(4)
N2 C16 C17 C18 179.5(2)
C16 C17 C18 C19 0.5(4)
C17 C18 C19 C20 -1.0(5)
C18 C19 C20 C21 0.7(4)
C17 C16 C21 C20 -0.8(4)
N2 C16 C21 C20 -179.8(2)
C19 C20 C21 C16 0.2(4)

loop_
_cod_related_entry_id
_cod_related_entry_database
_cod_related_entry_code
1 ChemSpider 30657241
